data_7703069
loop_
_publ_author_name
'Li, Na'
'Xue, Jin-Peng'
'Liu, Jing-Lin'
'Wang, Yao-Yao'
'Yao, Zi-Shuo'
'Tao, Jun'

_publ_section_title
;
 Switchable on-off spin-crossover properties of iron(ii) compounds by
 trimming intermolecular hydrogen bonds.
;
_journal_issue 4
_journal_name_full 'Dalton transactions (Cambridge, England : 2003)'
_journal_page_first 998
_journal_page_last 1001
_journal_paper_doi 10.1039/c9dt04685b
_journal_volume 49
_journal_year 2020
_chemical_formula_moiety 'C56 H32 Fe N10 S2, 2(H2 O)'
_chemical_formula_sum 'C56 H36 Fe N10 O2 S2'
_chemical_formula_weight 1000.92
_chemical_name_systematic 1.2H2O
_space_group_crystal_system orthorhombic
_space_group_IT_number 56
_space_group_name_Hall '-P 2ab 2ac'
_space_group_name_H-M_alt 'P c c n'
_atom_sites_solution_hydrogens mixed
_atom_sites_solution_primary dual
_audit_creation_date 2019-11-13
_audit_creation_method
;
Olex2 1.2
(compiled 2018.05.29 svn.r3508 for OlexSys, GUI svn.r5506)
;
_audit_update_record
;
2019-11-15 deposited with the CCDC.	2019-12-30 downloaded from the CCDC.
;
_cell_angle_alpha 90
_cell_angle_beta 90
_cell_angle_gamma 90
_cell_formula_units_Z 4
_cell_length_a 12.5057(19)
_cell_length_b 24.082(4)
_cell_length_c 16.140(2)
_cell_measurement_reflns_used 1885
_cell_measurement_temperature 293(2)
_cell_measurement_theta_max 27.8670
_cell_measurement_theta_min 3.6290
_cell_volume 4860.8(12)
_computing_cell_refinement 'CrysAlisPro 1.171.39.29d (Rigaku OD, 2017)'
_computing_data_collection 'CrysAlisPro 1.171.39.29d (Rigaku OD, 2017)'
_computing_data_reduction 'CrysAlisPro 1.171.39.29d (Rigaku OD, 2017)'
_computing_molecular_graphics 'Olex2 (Dolomanov et al., 2009)'
_computing_publication_material 'Olex2 (Dolomanov et al., 2009)'
_computing_structure_refinement 'ShelXL (Sheldrick, 2015)'
_computing_structure_solution 'ShelXT (Sheldrick, 2015)'
_diffrn_ambient_temperature 293(2)
_diffrn_detector 'CCD plate'
_diffrn_measured_fraction_theta_full 0.974
_diffrn_measured_fraction_theta_max 0.975
_diffrn_measurement_details
;
List of Runs (angles in degrees, time in seconds):

  # Type    Start    End  Width  t~exp~   \w     \q     \k     \f   Frames
#--------------------------------------------------------------------------
  1  \w      7.00  36.00   0.50  190.00    --    0.00  54.00 177.00   58
  2  \w    -65.00 -21.00   0.50  190.00    --    0.00 -81.00 -87.00   88
  3  \w     -3.00  30.00   0.50  190.00    --    0.00 -82.00-150.00   66
  4  \w    -46.00 -21.00   0.50  190.00    --    0.00 -82.00   0.00   50
  5  \w    -41.00  28.00   0.50  190.00    --    0.00 -82.00-180.00  138
  6  \w     -4.00  11.50   0.50  190.00    --    0.00  38.00-120.00   31
;
_diffrn_measurement_device 'four-circle diffractometer'
_diffrn_measurement_device_type 'XtaLAB AFC12 (RINC): Kappa single'
_diffrn_measurement_method '\w scans'
_diffrn_orient_matrix_type 'CrysAlisPro convention (1999,Acta A55,543-557)'
_diffrn_orient_matrix_UB_11 0.0442349000
_diffrn_orient_matrix_UB_12 -0.0176108000
_diffrn_orient_matrix_UB_13 -0.0080934000
_diffrn_orient_matrix_UB_21 -0.0218235000
_diffrn_orient_matrix_UB_22 -0.0203474000
_diffrn_orient_matrix_UB_23 0.0269431000
_diffrn_orient_matrix_UB_31 -0.0279872000
_diffrn_orient_matrix_UB_32 -0.0119423000
_diffrn_orient_matrix_UB_33 -0.0337939000
_diffrn_radiation_monochromator graphite
_diffrn_radiation_probe x-ray
_diffrn_radiation_type MoK\a
_diffrn_radiation_wavelength 0.71073
_diffrn_reflns_av_R_equivalents 0.1996
_diffrn_reflns_av_unetI/netI 0.1610
_diffrn_reflns_Laue_measured_fraction_full 0.974
_diffrn_reflns_Laue_measured_fraction_max 0.975
_diffrn_reflns_limit_h_max 15
_diffrn_reflns_limit_h_min -15
_diffrn_reflns_limit_k_max 30
_diffrn_reflns_limit_k_min -25
_diffrn_reflns_limit_l_max 20
_diffrn_reflns_limit_l_min -19
_diffrn_reflns_number 24394
_diffrn_reflns_point_group_measured_fraction_full 0.974
_diffrn_reflns_point_group_measured_fraction_max 0.975
_diffrn_reflns_theta_full 25.242
_diffrn_reflns_theta_max 26.372
_diffrn_reflns_theta_min 3.595
_diffrn_source 'fine-focus sealed X-ray tube'
_diffrn_source_type 'Enhance (Mo) X-ray Source'
_exptl_absorpt_coefficient_mu 0.451
_exptl_absorpt_correction_T_max 1.00000
_exptl_absorpt_correction_T_min 0.03304
_exptl_absorpt_correction_type multi-scan
_exptl_absorpt_process_details
;
CrysAlisPro 1.171.39.29d (Rigaku Oxford Diffraction, 2017)
Empirical absorption correction using spherical harmonics,
 implemented in SCALE3 ABSPACK scaling algorithm.
;
_exptl_crystal_colour 'metallic reddish red'
_exptl_crystal_colour_lustre metallic
_exptl_crystal_colour_modifier reddish
_exptl_crystal_colour_primary red
_exptl_crystal_density_diffrn 1.368
_exptl_crystal_description block
_exptl_crystal_F_000 2064
_exptl_crystal_preparation 'Absord water after  solvent removal'
_exptl_crystal_recrystallization_method 'reddish black crystal'
_exptl_crystal_size_max 0.3
_exptl_crystal_size_mid 0.3
_exptl_crystal_size_min 0.2
_refine_diff_density_max 0.374
_refine_diff_density_min -0.381
_refine_diff_density_rms 0.072
_refine_ls_extinction_method none
_refine_ls_goodness_of_fit_ref 1.095
_refine_ls_hydrogen_treatment constr
_refine_ls_matrix_type full
_refine_ls_number_parameters 324
_refine_ls_number_reflns 4854
_refine_ls_number_restraints 0
_refine_ls_restrained_S_all 1.095
_refine_ls_R_factor_all 0.2636
_refine_ls_R_factor_gt 0.1377
_refine_ls_shift/su_max 0.000
_refine_ls_shift/su_mean 0.000
_refine_ls_structure_factor_coef Fsqd
_refine_ls_weighting_details 'w=1/[\s^2^(Fo^2^)+(0.0217P)^2^+21.3333P] where P=(Fo^2^+2Fc^2^)/3'
_refine_ls_weighting_scheme calc
_refine_ls_wR_factor_gt 0.2281
_refine_ls_wR_factor_ref 0.2870
_reflns_Friedel_coverage 0.000
_reflns_number_gt 2122
_reflns_number_total 4854
_reflns_threshold_expression 'I > 2\s(I)'
_cod_data_source_file c9dt04685b2.cif
_cod_data_source_block H2O@293K
_cod_depositor_comments 'Adding full bibliography for 7703063--7703069.cif.'
_cod_original_cell_volume 4860.6(13)
_cod_database_code 7703069
_shelx_shelxl_version_number 2016/6
_chemical_oxdiff_formula 'C11 H10 N O Fe1 S1'
_chemical_oxdiff_usercomment 'Co1 S1 O4 N6 C6 H12'
_shelx_space_group_comment
;
The symmetry employed for this shelxl refinement is uniquely defined
by the following loop, which should always be used as a source of
symmetry information in preference to the above space-group names.
They are only intended as comments.
;
_shelx_estimated_absorpt_t_max 0.915
_shelx_estimated_absorpt_t_min 0.877
_reflns_odcompleteness_completeness 95.81
_reflns_odcompleteness_iscentric 1
_reflns_odcompleteness_theta 26.32
_olex2_refinement_description
;
1. Fixed Uiso
 At 1.2 times of:
  All C(H) groups, All N(H) groups
 At 1.5 times of:
  All O(H,H) groups
2.a Free rotating group:
 O1(H1A,H1B)
2.b Aromatic/amide H refined with riding coordinates:
 N5(H5), C2(H2), C3(H3), C4(H4), C11(H11), C12(H12), C13(H13), C14(H14),
 C15(H15), C16(H16), C17(H17), C20(H20), C24(H24), C25(H25), C26(H26), C27(H27)
;
_olex2_exptl_crystal_mounting_method 'coordination boond'
_olex2_submission_special_instructions 'No special instructions were received'
_oxdiff_exptl_absorpt_empirical_details
;
Empirical correction (ABSPACK) includes:
- Absorption correction using spherical harmonics
- Frame scaling
;
_oxdiff_exptl_absorpt_empirical_full_max 10.606
_oxdiff_exptl_absorpt_empirical_full_min 0.248

loop_
_space_group_symop_operation_xyz
'x, y, z'
'-x+1/2, -y+1/2, z'
'-x, y+1/2, -z+1/2'
'x+1/2, -y, -z+1/2'
'-x, -y, -z'
'x-1/2, y-1/2, -z'
'x, -y-1/2, z-1/2'
'-x-1/2, y, z-1/2'

loop_
_atom_site_label
_atom_site_type_symbol
_atom_site_fract_x
_atom_site_fract_y
_atom_site_fract_z
_atom_site_U_iso_or_equiv
_atom_site_adp_type
_atom_site_occupancy
_atom_site_site_symmetry_order
_atom_site_calc_flag
_atom_site_refinement_flags_posn
_atom_site_refinement_flags_adp
_atom_site_refinement_flags_occupancy
Fe1 Fe 0.250000 0.750000 0.49875(13) 0.0669(6) Uani 1 2 d S T P
S1 S 0.4981(4) 0.81929(17) 0.6954(3) 0.1402(16) Uani 1 1 d . . .
N1 N 0.3416(8) 0.7915(4) 0.5833(6) 0.089(3) Uani 1 1 d . . .
N2 N 0.1893(5) 0.7011(3) 0.3966(4) 0.0535(18) Uani 1 1 d . . .
N3 N 0.3659(5) 0.6849(3) 0.4840(4) 0.0611(19) Uani 1 1 d . . .
N4 N 0.4514(5) 0.5273(3) 0.2999(5) 0.0624(19) Uani 1 1 d . . .
N5 N 0.3068(5) 0.5428(3) 0.2234(4) 0.0578(18) Uani 1 1 d . . .
H5 H 0.260726 0.539167 0.184178 0.069 Uiso 1 1 calc R . .
C1 C 0.4054(10) 0.8036(4) 0.6307(7) 0.081(3) Uani 1 1 d . . .
C2 C 0.1029(7) 0.7108(4) 0.3507(6) 0.065(2) Uani 1 1 d . . .
H2 H 0.058876 0.740176 0.365929 0.078 Uiso 1 1 calc R . .
C3 C 0.0740(7) 0.6798(4) 0.2812(5) 0.065(2) Uani 1 1 d . . .
H3 H 0.012395 0.688438 0.251613 0.078 Uiso 1 1 calc R . .
C4 C 0.1368(6) 0.6369(4) 0.2574(5) 0.056(2) Uani 1 1 d . . .
H4 H 0.118911 0.616152 0.210895 0.068 Uiso 1 1 calc R . .
C5 C 0.2291(6) 0.6237(3) 0.3029(5) 0.050(2) Uani 1 1 d . . .
C6 C 0.2534(6) 0.6577(3) 0.3723(4) 0.0453(17) Uani 1 1 d . . .
C7 C 0.3033(6) 0.5808(3) 0.2869(5) 0.050(2) Uani 1 1 d . . .
C8 C 0.3936(6) 0.5700(3) 0.3339(5) 0.049(2) Uani 1 1 d . . .
C9 C 0.4182(6) 0.6043(4) 0.4044(5) 0.055(2) Uani 1 1 d . . .
C10 C 0.3490(6) 0.6475(3) 0.4231(5) 0.0471(19) Uani 1 1 d . . .
C11 C 0.5085(7) 0.5982(4) 0.4548(6) 0.067(3) Uani 1 1 d . . .
H11 H 0.556953 0.569665 0.444772 0.080 Uiso 1 1 calc R . .
C12 C 0.5248(8) 0.6337(5) 0.5175(6) 0.080(3) Uani 1 1 d . . .
H12 H 0.584320 0.629528 0.551537 0.096 Uiso 1 1 calc R . .
C13 C 0.4523(8) 0.6771(5) 0.5320(6) 0.078(3) Uani 1 1 d . . .
H13 H 0.464419 0.701098 0.576096 0.094 Uiso 1 1 calc R . .
C14 C 0.6542(9) 0.4565(6) 0.0152(6) 0.086(4) Uani 1 1 d . . .
H14 H 0.675908 0.431979 -0.025997 0.104 Uiso 1 1 calc R . .
C15 C 0.7130(9) 0.5025(6) 0.0305(7) 0.094(4) Uani 1 1 d . . .
H15 H 0.774597 0.509751 0.000044 0.113 Uiso 1 1 calc R . .
C16 C 0.6798(9) 0.5387(5) 0.0925(6) 0.086(3) Uani 1 1 d . . .
H16 H 0.720838 0.570016 0.103373 0.103 Uiso 1 1 calc R . .
C17 C 0.5915(7) 0.5303(4) 0.1370(6) 0.071(3) Uani 1 1 d . . .
H17 H 0.571555 0.556377 0.176493 0.085 Uiso 1 1 calc R . .
C18 C 0.5273(6) 0.4823(4) 0.1253(5) 0.055(2) Uani 1 1 d . . .
C19 C 0.5598(7) 0.4451(4) 0.0610(5) 0.064(3) Uani 1 1 d . . .
C20 C 0.4952(9) 0.3986(5) 0.0439(6) 0.078(3) Uani 1 1 d . . .
H20 H 0.514359 0.374726 0.001124 0.094 Uiso 1 1 calc R . .
C21 C 0.4041(9) 0.3875(4) 0.0893(6) 0.073(3) Uani 1 1 d . . .
C22 C 0.3714(7) 0.4238(4) 0.1531(5) 0.061(2) Uani 1 1 d . . .
C23 C 0.4336(7) 0.4707(4) 0.1696(5) 0.056(2) Uani 1 1 d . . .
C24 C 0.3401(11) 0.3406(5) 0.0704(9) 0.106(4) Uani 1 1 d . . .
H24 H 0.361398 0.316664 0.028241 0.127 Uiso 1 1 calc R . .
C25 C 0.2500(13) 0.3301(5) 0.1118(10) 0.123(5) Uani 1 1 d . . .
H25 H 0.207087 0.300106 0.097008 0.147 Uiso 1 1 calc R . .
C26 C 0.2205(10) 0.3651(6) 0.1785(9) 0.118(5) Uani 1 1 d . . .
H26 H 0.159802 0.356449 0.209205 0.142 Uiso 1 1 calc R . .
C27 C 0.2780(8) 0.4110(5) 0.1989(7) 0.087(3) Uani 1 1 d . . .
H27 H 0.256387 0.433633 0.242493 0.105 Uiso 1 1 calc R . .
C28 C 0.3981(6) 0.5117(3) 0.2346(6) 0.057(2) Uani 1 1 d . . .
O1 O 0.6188(5) 0.4713(3) 0.3752(4) 0.082(2) Uani 1 1 d . . .
H1A H 0.564467 0.490080 0.360602 0.123 Uiso 1 1 d G . .
H1B H 0.596554 0.451183 0.414924 0.123 Uiso 1 1 d G . .

loop_
_atom_site_aniso_label
_atom_site_aniso_U_11
_atom_site_aniso_U_22
_atom_site_aniso_U_33
_atom_site_aniso_U_23
_atom_site_aniso_U_13
_atom_site_aniso_U_12
Fe1 0.0701(11) 0.0566(10) 0.0740(13) 0.000 0.000 -0.0005(10)
S1 0.176(4) 0.126(3) 0.118(3) 0.004(3) -0.047(3) -0.056(3)
N1 0.094(7) 0.083(7) 0.089(7) 0.004(5) -0.001(5) -0.011(5)
N2 0.052(4) 0.065(5) 0.044(4) 0.002(3) 0.001(3) -0.004(3)
N3 0.064(4) 0.071(5) 0.048(4) -0.001(4) -0.004(4) -0.016(4)
N4 0.051(4) 0.069(5) 0.067(5) 0.000(4) 0.003(4) 0.011(4)
N5 0.059(4) 0.065(5) 0.050(5) -0.008(4) -0.001(3) 0.004(4)
C1 0.104(9) 0.051(7) 0.089(9) -0.003(6) 0.026(7) -0.001(6)
C2 0.055(5) 0.071(7) 0.068(7) 0.000(5) 0.006(5) 0.002(4)
C3 0.062(6) 0.076(7) 0.055(6) -0.001(5) -0.014(4) 0.001(5)
C4 0.054(5) 0.070(6) 0.045(5) -0.016(4) -0.010(4) 0.003(4)
C5 0.053(5) 0.059(5) 0.038(5) 0.006(4) 0.009(4) -0.006(4)
C6 0.046(4) 0.050(5) 0.040(4) 0.003(3) 0.014(4) -0.006(4)
C7 0.040(4) 0.057(5) 0.054(5) 0.002(4) 0.014(4) -0.006(4)
C8 0.045(4) 0.052(5) 0.049(5) 0.002(4) 0.002(4) -0.005(4)
C9 0.054(5) 0.057(6) 0.056(6) -0.001(4) 0.010(4) 0.003(4)
C10 0.057(5) 0.051(5) 0.033(4) 0.008(4) -0.007(4) -0.015(4)
C11 0.067(6) 0.081(7) 0.052(6) -0.007(5) -0.016(5) 0.002(5)
C12 0.073(7) 0.095(8) 0.072(8) -0.011(6) -0.023(5) 0.006(6)
C13 0.092(7) 0.101(9) 0.042(6) -0.012(5) -0.012(5) -0.010(6)
C14 0.083(8) 0.140(11) 0.036(5) -0.004(6) 0.017(5) 0.058(7)
C15 0.065(7) 0.150(13) 0.067(8) 0.025(8) 0.012(6) 0.009(7)
C16 0.087(8) 0.113(10) 0.059(7) 0.010(6) 0.014(6) 0.015(6)
C17 0.070(6) 0.091(8) 0.052(6) 0.001(5) -0.006(5) 0.006(5)
C18 0.054(5) 0.079(7) 0.032(4) 0.004(4) -0.006(4) 0.016(4)
C19 0.064(6) 0.082(7) 0.045(6) 0.010(5) -0.007(5) 0.031(5)
C20 0.094(8) 0.098(9) 0.042(6) -0.013(5) -0.012(5) 0.051(7)
C21 0.091(7) 0.068(7) 0.059(7) -0.003(5) -0.016(6) 0.023(6)
C22 0.064(6) 0.068(7) 0.051(6) 0.001(5) -0.002(4) 0.019(5)
C23 0.066(6) 0.065(6) 0.038(5) 0.001(4) -0.001(4) 0.021(5)
C24 0.099(9) 0.090(10) 0.129(12) -0.044(8) -0.027(8) 0.024(8)
C25 0.113(10) 0.070(9) 0.185(16) -0.025(9) -0.018(11) 0.004(8)
C26 0.118(11) 0.094(10) 0.143(13) -0.009(9) 0.015(9) -0.015(8)
C27 0.088(8) 0.082(8) 0.092(9) -0.005(6) 0.004(6) 0.003(6)
C28 0.052(5) 0.056(5) 0.062(6) 0.005(4) 0.000(4) 0.008(4)
O1 0.079(4) 0.098(6) 0.070(5) -0.001(4) -0.005(4) 0.011(4)

loop_
_atom_type_symbol
_atom_type_description
_atom_type_scat_dispersion_real
_atom_type_scat_dispersion_imag
_atom_type_scat_source
C C 0.0033 0.0016 'International Tables Vol C Tables 4.2.6.8 and 6.1.1.4'
H H 0.0000 0.0000 'International Tables Vol C Tables 4.2.6.8 and 6.1.1.4'
Fe Fe 0.3463 0.8444 'International Tables Vol C Tables 4.2.6.8 and 6.1.1.4'
N N 0.0061 0.0033 'International Tables Vol C Tables 4.2.6.8 and 6.1.1.4'
O O 0.0106 0.0060 'International Tables Vol C Tables 4.2.6.8 and 6.1.1.4'
S S 0.1246 0.1234 'International Tables Vol C Tables 4.2.6.8 and 6.1.1.4'

loop_
_geom_angle_atom_site_label_1
_geom_angle_atom_site_label_2
_geom_angle_atom_site_label_3
_geom_angle
_geom_angle_site_symmetry_1
_geom_angle_site_symmetry_3
N1 Fe1 N1 96.2(5) 2_565 .
N1 Fe1 N2 92.6(3) 2_565 .
N1 Fe1 N2 166.4(3) . .
N1 Fe1 N2 166.4(3) 2_565 2_565
N1 Fe1 N2 92.6(3) . 2_565
N1 Fe1 N3 95.5(3) 2_565 .
N1 Fe1 N3 93.0(3) 2_565 2_565
N1 Fe1 N3 93.0(3) . .
N1 Fe1 N3 95.5(3) . 2_565
N2 Fe1 N2 80.7(3) 2_565 .
N3 Fe1 N2 75.8(3) . .
N3 Fe1 N2 94.4(3) . 2_565
N3 Fe1 N2 75.8(3) 2_565 2_565
N3 Fe1 N2 94.4(3) 2_565 .
N3 Fe1 N3 167.3(4) . 2_565
C1 N1 Fe1 164.5(10) . .
C2 N2 Fe1 127.8(6) . .
C2 N2 C6 116.6(7) . .
C6 N2 Fe1 115.3(5) . .
C10 N3 Fe1 117.5(5) . .
C13 N3 Fe1 125.5(7) . .
C13 N3 C10 116.9(8) . .
C28 N4 C8 105.6(7) . .
C7 N5 H5 126.6 . .
C7 N5 C28 106.8(7) . .
C28 N5 H5 126.6 . .
N1 C1 S1 177.9(12) . .
N2 C2 H2 117.8 . .
N2 C2 C3 124.3(9) . .
C3 C2 H2 117.8 . .
C2 C3 H3 120.5 . .
C4 C3 C2 119.1(8) . .
C4 C3 H3 120.5 . .
C3 C4 H4 119.9 . .
C3 C4 C5 120.1(8) . .
C5 C4 H4 119.9 . .
C4 C5 C6 117.2(7) . .
C4 C5 C7 127.5(8) . .
C7 C5 C6 115.2(7) . .
N2 C6 C5 122.6(7) . .
N2 C6 C10 116.3(7) . .
C5 C6 C10 121.1(7) . .
N5 C7 C5 130.1(8) . .
N5 C7 C8 105.0(7) . .
C8 C7 C5 124.8(8) . .
N4 C8 C7 110.6(7) . .
N4 C8 C9 129.3(8) . .
C7 C8 C9 120.1(8) . .
C10 C9 C8 117.9(7) . .
C10 C9 C11 117.1(8) . .
C11 C9 C8 124.9(8) . .
N3 C10 C6 114.9(7) . .
N3 C10 C9 124.1(7) . .
C9 C10 C6 120.8(7) . .
C9 C11 H11 120.2 . .
C12 C11 C9 119.7(9) . .
C12 C11 H11 120.2 . .
C11 C12 H12 119.9 . .
C11 C12 C13 120.1(9) . .
C13 C12 H12 119.9 . .
N3 C13 C12 121.9(9) . .
N3 C13 H13 119.0 . .
C12 C13 H13 119.0 . .
C15 C14 H14 119.5 . .
C15 C14 C19 121.1(10) . .
C19 C14 H14 119.5 . .
C14 C15 H15 120.6 . .
C14 C15 C16 118.8(10) . .
C16 C15 H15 120.6 . .
C15 C16 H16 118.6 . .
C17 C16 C15 122.7(12) . .
C17 C16 H16 118.6 . .
C16 C17 H17 119.3 . .
C16 C17 C18 121.4(10) . .
C18 C17 H17 119.3 . .
C17 C18 C19 116.5(8) . .
C23 C18 C17 124.6(8) . .
C23 C18 C19 118.9(9) . .
C14 C19 C18 119.5(10) . .
C20 C19 C14 122.0(10) . .
C20 C19 C18 118.5(9) . .
C19 C20 H20 119.2 . .
C21 C20 C19 121.5(9) . .
C21 C20 H20 119.2 . .
C20 C21 C22 120.5(10) . .
C20 C21 C24 120.3(11) . .
C22 C21 C24 119.2(11) . .
C21 C22 C27 119.0(10) . .
C23 C22 C21 118.6(9) . .
C23 C22 C27 122.4(9) . .
C18 C23 C28 118.1(8) . .
C22 C23 C18 122.0(8) . .
C22 C23 C28 119.9(8) . .
C21 C24 H24 119.3 . .
C25 C24 C21 121.3(12) . .
C25 C24 H24 119.3 . .
C24 C25 H25 120.4 . .
C24 C25 C26 119.2(13) . .
C26 C25 H25 120.4 . .
C25 C26 H26 119.0 . .
C27 C26 C25 122.1(13) . .
C27 C26 H26 119.0 . .
C22 C27 H27 120.4 . .
C26 C27 C22 119.1(11) . .
C26 C27 H27 120.4 . .
N4 C28 N5 112.0(7) . .
N4 C28 C23 126.9(7) . .
N5 C28 C23 120.6(8) . .
H1A O1 H1B 104.5 . .

loop_
_geom_bond_atom_site_label_1
_geom_bond_atom_site_label_2
_geom_bond_distance
_geom_bond_site_symmetry_2
Fe1 N1 2.042(10) 2_565
Fe1 N1 2.042(10) .
Fe1 N2 2.163(7) .
Fe1 N2 2.163(7) 2_565
Fe1 N3 2.149(7) .
Fe1 N3 2.149(7) 2_565
S1 C1 1.607(14) .
N1 C1 1.143(13) .
N2 C2 1.332(10) .
N2 C6 1.373(9) .
N3 C10 1.350(10) .
N3 C13 1.343(11) .
N4 C8 1.372(10) .
N4 C28 1.303(10) .
N5 H5 0.8600 .
N5 C7 1.374(10) .
N5 C28 1.377(10) .
C2 H2 0.9300 .
C2 C3 1.395(12) .
C3 H3 0.9300 .
C3 C4 1.353(11) .
C4 H4 0.9300 .
C4 C5 1.404(10) .
C5 C6 1.420(10) .
C5 C7 1.414(11) .
C6 C10 1.470(10) .
C7 C8 1.384(10) .
C8 C9 1.439(11) .
C9 C10 1.387(11) .
C9 C11 1.399(11) .
C11 H11 0.9300 .
C11 C12 1.341(12) .
C12 H12 0.9300 .
C12 C13 1.403(13) .
C13 H13 0.9300 .
C14 H14 0.9300 .
C14 C15 1.351(15) .
C14 C19 1.420(13) .
C15 H15 0.9300 .
C15 C16 1.391(15) .
C16 H16 0.9300 .
C16 C17 1.332(12) .
C17 H17 0.9300 .
C17 C18 1.420(12) .
C18 C19 1.430(12) .
C18 C23 1.401(11) .
C19 C20 1.409(14) .
C20 H20 0.9300 .
C20 C21 1.380(13) .
C21 C22 1.411(13) .
C21 C24 1.418(14) .
C22 C23 1.397(12) .
C22 C27 1.417(13) .
C23 C28 1.508(12) .
C24 H24 0.9300 .
C24 C25 1.335(17) .
C25 H25 0.9300 .
C25 C26 1.417(18) .
C26 H26 0.9300 .
C26 C27 1.359(15) .
C27 H27 0.9300 .
O1 H1A 0.8501 .
O1 H1B 0.8502 .
